data_2107306
loop_
_publ_author_name
'Wang, Y.'
'Calvert, L.D.'
'Gabe, E.J.'
'Taylor, J.B.'

_publ_section_title
;
 Crystal structure of Y5 Bi3 and its relation to the Yb5 Sb3 type
 structures
;
_journal_name_full 'Acta Crystallographica B (24,1968-38,1982)'
_journal_page_first 1440
_journal_page_last 1445
_journal_volume 32
_journal_year 1976
_chemical_formula_sum 'Bi3 Y5'
_space_group_IT_number 62
_symmetry_space_group_name_Hall '-P 2ac 2n'
_symmetry_space_group_name_H-M 'P n m a'
_cell_angle_alpha 90
_cell_angle_beta 90
_cell_angle_gamma 90
_cell_formula_units_Z 4
_cell_length_a 8.1895
_cell_length_b 9.4202
_cell_length_c 11.9753
_cell_volume 923.855
_citation_journal_id_ASTM ACBCAR
_cod_data_source_file Wang_ACBCAR_1976_508.cif
_cod_data_source_block Bi3Y5
_cod_original_cell_volume 923.8552
_cod_database_code 2107306

loop_
_symmetry_equiv_pos_as_xyz
x,y,z
-x+1/2,-y,z+1/2
x+1/2,-y+1/2,-z+1/2
-x,y+1/2,-z
-x,-y,-z
x-1/2,y,-z-1/2
-x-1/2,y-1/2,z-1/2
x,-y-1/2,z

loop_
_atom_site_label
_atom_site_type_symbol
_atom_site_fract_x
_atom_site_fract_y
_atom_site_fract_z
_atom_site_occupancy
_atom_site_U_iso_or_equiv
Y1 Y 0.4726 0.25 0.4902 1 0.0
Y2 Y 0.3146 0.25 0.2194 1 0.0
Y3 Y 0.1458 0.25 0.7126 1 0.0
Bi1 Bi 0.0889 0.25 0.4577 1 0.0
Bi2 Bi 0.0664 0.997 0.174 1 0.0
Y4 Y 0.1934 0.5607 0.4404 1 0.0
